data_4065231
loop_
_publ_author_name
'Busetto, Luigi'
'Cassani, M. Cristina'
'Femoni, Cristina'
'Mancinelli, Michele'
'Mazzanti, Andrea'
'Mazzoni, Rita'
'Solinas, Gavino'

_publ_contact_author
;
Dr. Andrea Mazzanti
University of Bologna
Department of Organic Chemistry A.Mangini
Viale Risorgimento 4
40136 Bologna
Italy
;
_publ_section_title
;
 N-Heterocyclic Carbene-Amide Rhodium(I) Complexes: Structures, Dynamics,
 and Catalysis
;
_journal_issue 19
_journal_name_full Organometallics
_journal_page_first 5258
_journal_paper_doi 10.1021/om200631w
_journal_volume 30
_journal_year 2011
_chemical_formula_sum 'C29 H34 Cl N3 O3'
_chemical_formula_weight 508.04
_chemical_name_common 'compound 1c'
_chemical_name_systematic
; 
 3-(2-((tert-butoxycarbonyl)amino)ethyl)-1-trityl-1H-imidazol-3-ium chloride 
;
_space_group_IT_number 14
_symmetry_cell_setting monoclinic
_symmetry_space_group_name_Hall '-P 2ybc'
_symmetry_space_group_name_H-M 'P 1 21/c 1'
_atom_sites_solution_hydrogens geom
_atom_sites_solution_primary direct
_atom_sites_solution_secondary difmap
_audit_creation_date 10/10/2010
_audit_creation_method SHELXL-97
_audit_update_record 06/12/2011
_cell_angle_alpha 90.00
_cell_angle_beta 93.2710(10)
_cell_angle_gamma 90.00
_cell_formula_units_Z 4
_cell_length_a 8.5286(9)
_cell_length_b 17.0903(18)
_cell_length_c 18.910(2)
_cell_measurement_temperature 296(2)
_cell_volume 2751.8(5)
_computing_structure_refinement 'SHELXL-97 (Sheldrick, 1997)'
_computing_structure_solution 'SHELXS-97 (Sheldrick, 1990)'
_diffrn_ambient_temperature 296(2)
_diffrn_measured_fraction_theta_full 0.999
_diffrn_measured_fraction_theta_max 0.999
_diffrn_measurement_device_type 'CCD area detector'
_diffrn_measurement_method 'phi and omega scans'
_diffrn_radiation_monochromator graphite
_diffrn_radiation_source 'fine-focus sealed tube'
_diffrn_radiation_type MoK\a
_diffrn_radiation_wavelength 0.71073
_diffrn_reflns_av_R_equivalents 0.0214
_diffrn_reflns_av_sigmaI/netI 0.0155
_diffrn_reflns_limit_h_max 10
_diffrn_reflns_limit_h_min -10
_diffrn_reflns_limit_k_max 21
_diffrn_reflns_limit_k_min -21
_diffrn_reflns_limit_l_max 23
_diffrn_reflns_limit_l_min -23
_diffrn_reflns_number 27780
_diffrn_reflns_theta_full 26.00
_diffrn_reflns_theta_max 26.00
_diffrn_reflns_theta_min 2.16
_exptl_absorpt_coefficient_mu 0.173
_exptl_absorpt_correction_T_max 0.9034
_exptl_absorpt_correction_T_min 0.8741
_exptl_absorpt_correction_type empirical
_exptl_absorpt_process_details 'bruker SADABS'
_exptl_crystal_colour colorless
_exptl_crystal_density_diffrn 1.226
_exptl_crystal_density_method 'not measured'
_exptl_crystal_description brick
_exptl_crystal_F_000 1080
_exptl_crystal_size_max 0.80
_exptl_crystal_size_mid 0.70
_exptl_crystal_size_min 0.60
_refine_diff_density_max 0.183
_refine_diff_density_min -0.249
_refine_diff_density_rms 0.033
_refine_ls_extinction_method none
_refine_ls_goodness_of_fit_ref 1.044
_refine_ls_hydrogen_treatment mixed
_refine_ls_matrix_type full
_refine_ls_number_parameters 348
_refine_ls_number_reflns 5416
_refine_ls_number_restraints 0
_refine_ls_restrained_S_all 1.044
_refine_ls_R_factor_all 0.0439
_refine_ls_R_factor_gt 0.0377
_refine_ls_shift/su_max 0.000
_refine_ls_shift/su_mean 0.000
_refine_ls_structure_factor_coef Fsqd
_refine_ls_weighting_details 'calc w=1/[\s^2^(Fo^2^)+(0.0494P)^2^+0.7505P] where P=(Fo^2^+2Fc^2^)/3'
_refine_ls_weighting_scheme calc
_refine_ls_wR_factor_gt 0.0990
_refine_ls_wR_factor_ref 0.1069
_reflns_number_gt 4693
_reflns_number_total 5416
_reflns_threshold_expression >2sigma(I)
_cod_data_source_file om200631w_si_001.cif
_cod_data_source_block g41
_cod_original_sg_symbol_H-M 'P 21/c'
_cod_database_code 4065231

loop_
_symmetry_equiv_pos_as_xyz
'x, y, z'
'-x, y+1/2, -z+1/2'
'-x, -y, -z'
'x, -y-1/2, z-1/2'

loop_
_atom_site_label
_atom_site_type_symbol
_atom_site_fract_x
_atom_site_fract_y
_atom_site_fract_z
_atom_site_U_iso_or_equiv
_atom_site_adp_type
_atom_site_occupancy
_atom_site_symmetry_multiplicity
_atom_site_calc_flag
_atom_site_refinement_flags
Cl1 Cl 0.02154(5) 0.42918(3) 0.11915(2) 0.05969(13) Uani 1 1 d .
O1 O 0.41314(15) 0.28494(7) 0.52974(7) 0.0680(3) Uani 1 1 d .
O2 O 0.15386(15) 0.27249(7) 0.55170(7) 0.0696(3) Uani 1 1 d .
N1 N 0.58222(12) 0.15373(7) 0.39037(6) 0.0405(3) Uani 1 1 d .
H1N H 0.233(2) 0.1620(12) 0.6056(11) 0.072(6) Uiso 1 1 d .
N2 N 0.57430(14) 0.11177(6) 0.49758(6) 0.0437(3) Uani 1 1 d .
N3 N 0.32043(19) 0.18404(8) 0.59257(8) 0.0608(4) Uani 1 1 d .
C1 C 0.7179(2) 0.42023(10) 0.31783(11) 0.0687(5) Uani 1 1 d .
H1 H 0.7526 0.4718 0.3182 0.082 Uiso 1 1 calc R
C2 C 0.6265(2) 0.39350(10) 0.37062(10) 0.0657(4) Uani 1 1 d .
H2 H 0.6006 0.4269 0.4070 0.079 Uiso 1 1 calc R
C3 C 0.57350(19) 0.31717(9) 0.36958(9) 0.0540(4) Uani 1 1 d .
H3 H 0.5128 0.2995 0.4057 0.065 Uiso 1 1 calc R
C4 C 0.60935(15) 0.26607(8) 0.31538(8) 0.0422(3) Uani 1 1 d .
C5 C 0.70303(16) 0.29335(9) 0.26348(8) 0.0488(3) Uani 1 1 d .
H5 H 0.7303 0.2601 0.2273 0.059 Uiso 1 1 calc R
C6 C 0.7572(2) 0.37053(10) 0.26493(10) 0.0625(4) Uani 1 1 d .
H6 H 0.8203 0.3882 0.2298 0.075 Uiso 1 1 calc R
C7 C 0.69623(16) 0.05906(8) 0.28170(8) 0.0477(3) Uani 1 1 d .
H7 H 0.7217 0.0485 0.3292 0.057 Uiso 1 1 calc R
C8 C 0.74570(19) 0.00857(10) 0.23003(10) 0.0596(4) Uani 1 1 d .
H8 H 0.8039 -0.0356 0.2432 0.072 Uiso 1 1 calc R
C9 C 0.7094(2) 0.02330(11) 0.15976(10) 0.0658(5) Uani 1 1 d .
H9 H 0.7440 -0.0104 0.1253 0.079 Uiso 1 1 calc R
C10 C 0.6213(2) 0.08845(11) 0.14022(9) 0.0600(4) Uani 1 1 d .
H10 H 0.5964 0.0986 0.0926 0.072 Uiso 1 1 calc R
C11 C 0.57034(17) 0.13826(9) 0.19131(8) 0.0493(3) Uani 1 1 d .
H11 H 0.5091 0.1813 0.1778 0.059 Uiso 1 1 calc R
C12 C 0.60892(14) 0.12524(8) 0.26300(7) 0.0404(3) Uani 1 1 d .
C13 C 0.28115(17) 0.24705(9) 0.27618(8) 0.0492(3) Uani 1 1 d .
H13 H 0.3318 0.2952 0.2756 0.059 Uiso 1 1 calc R
C14 C 0.12411(18) 0.24119(11) 0.25256(10) 0.0623(4) Uani 1 1 d .
H14 H 0.0709 0.2853 0.2351 0.075 Uiso 1 1 calc R
C15 C 0.04721(17) 0.17064(11) 0.25484(10) 0.0621(4) Uani 1 1 d .
H15 H -0.0580 0.1672 0.2392 0.075 Uiso 1 1 calc R
C16 C 0.12547(17) 0.10496(10) 0.28019(8) 0.0537(4) Uani 1 1 d .
H16 H 0.0727 0.0575 0.2829 0.064 Uiso 1 1 calc R
C17 C 0.28276(16) 0.11002(9) 0.30153(7) 0.0453(3) Uani 1 1 d .
H17 H 0.3364 0.0652 0.3167 0.054 Uiso 1 1 calc R
C18 C 0.36225(14) 0.18112(8) 0.30066(7) 0.0392(3) Uani 1 1 d .
C19 C 0.54163(14) 0.18219(8) 0.31639(7) 0.0383(3) Uani 1 1 d .
C20 C 0.48731(15) 0.12828(7) 0.43878(7) 0.0388(3) Uani 1 1 d .
H20 H 0.3789 0.1229 0.4326 0.047 Uiso 1 1 calc R
C21 C 0.73447(17) 0.15481(10) 0.42057(9) 0.0519(4) Uani 1 1 d .
H21 H 0.820(2) 0.1694(10) 0.3941(10) 0.063(5) Uiso 1 1 d .
C22 C 0.72878(18) 0.12877(9) 0.48673(9) 0.0526(4) Uani 1 1 d .
H22 H 0.806(2) 0.1212(11) 0.5214(10) 0.066(5) Uiso 1 1 d .
C23 C 0.5152(2) 0.08308(9) 0.56422(8) 0.0532(4) Uani 1 1 d .
H23A H 0.5959 0.0515 0.5886 0.064 Uiso 1 1 calc R
H23B H 0.4248 0.0498 0.5536 0.064 Uiso 1 1 calc R
C24 C 0.4688(2) 0.14848(10) 0.61270(8) 0.0588(4) Uani 1 1 d .
H24A H 0.4645 0.1279 0.6604 0.071 Uiso 1 1 calc R
H24B H 0.5496 0.1885 0.6136 0.071 Uiso 1 1 calc R
C25 C 0.3056(2) 0.25082(9) 0.55536(8) 0.0536(4) Uani 1 1 d .
C26 C 0.0977(2) 0.34118(10) 0.51252(10) 0.0639(4) Uani 1 1 d .
C27 C 0.1810(4) 0.41344(13) 0.54071(19) 0.1220(11) Uani 1 1 d .
H27A H 0.1740 0.4159 0.5912 0.183 Uiso 1 1 calc R
H27B H 0.1326 0.4590 0.5193 0.183 Uiso 1 1 calc R
H27C H 0.2894 0.4114 0.5296 0.183 Uiso 1 1 calc R
C28 C -0.0745(3) 0.34275(15) 0.52785(14) 0.0940(7) Uani 1 1 d .
H28A H -0.1229 0.2944 0.5128 0.141 Uiso 1 1 calc R
H28B H -0.1252 0.3854 0.5027 0.141 Uiso 1 1 calc R
H28C H -0.0847 0.3494 0.5778 0.141 Uiso 1 1 calc R
C29 C 0.1164(3) 0.32808(18) 0.43463(12) 0.1041(8) Uani 1 1 d .
H29A H 0.2256 0.3315 0.4250 0.156 Uiso 1 1 calc R
H29B H 0.0584 0.3672 0.4078 0.156 Uiso 1 1 calc R
H29C H 0.0772 0.2772 0.4215 0.156 Uiso 1 1 calc R
O100 O 0.1615(2) 0.06637(13) 0.46394(10) 0.1074(7) Uani 1 1 d .
H101 H 0.108(3) 0.0376(15) 0.4406(14) 0.098(8) Uiso 1 1 d .
H102 H 0.126(3) 0.0671(16) 0.5050(16) 0.110(9) Uiso 1 1 d .

loop_
_atom_site_aniso_label
_atom_site_aniso_U_11
_atom_site_aniso_U_22
_atom_site_aniso_U_33
_atom_site_aniso_U_23
_atom_site_aniso_U_13
_atom_site_aniso_U_12
Cl1 0.0633(3) 0.0665(3) 0.0490(2) -0.00782(17) 0.00033(17) 0.00509(19)
O1 0.0651(7) 0.0629(7) 0.0764(8) 0.0065(6) 0.0062(6) -0.0089(6)
O2 0.0682(8) 0.0563(7) 0.0862(9) 0.0100(6) 0.0215(6) 0.0102(6)
N1 0.0345(5) 0.0426(6) 0.0437(6) 0.0065(5) -0.0030(5) 0.0004(4)
N2 0.0525(7) 0.0359(6) 0.0420(6) 0.0024(5) -0.0045(5) 0.0050(5)
N3 0.0672(9) 0.0501(8) 0.0659(9) 0.0004(6) 0.0124(7) 0.0021(7)
C1 0.0721(11) 0.0445(9) 0.0879(13) 0.0086(9) -0.0077(10) -0.0110(8)
C2 0.0729(11) 0.0481(9) 0.0755(11) -0.0047(8) -0.0023(9) 0.0005(8)
C3 0.0528(8) 0.0478(8) 0.0617(9) 0.0020(7) 0.0051(7) -0.0003(7)
C4 0.0327(6) 0.0409(7) 0.0526(8) 0.0078(6) -0.0019(5) 0.0007(5)
C5 0.0384(7) 0.0494(8) 0.0585(9) 0.0107(7) 0.0024(6) -0.0017(6)
C6 0.0518(9) 0.0589(10) 0.0767(11) 0.0207(9) 0.0026(8) -0.0116(7)
C7 0.0385(7) 0.0458(8) 0.0586(9) 0.0056(6) 0.0001(6) 0.0020(6)
C8 0.0490(8) 0.0488(9) 0.0807(12) -0.0058(8) 0.0006(8) 0.0083(7)
C9 0.0567(10) 0.0675(11) 0.0737(11) -0.0202(9) 0.0093(8) 0.0031(8)
C10 0.0547(9) 0.0739(11) 0.0516(9) -0.0051(8) 0.0036(7) -0.0005(8)
C11 0.0434(7) 0.0529(8) 0.0515(8) 0.0051(6) 0.0018(6) 0.0033(6)
C12 0.0298(6) 0.0426(7) 0.0487(7) 0.0043(6) 0.0025(5) -0.0024(5)
C13 0.0386(7) 0.0504(8) 0.0586(9) 0.0130(7) 0.0038(6) 0.0044(6)
C14 0.0384(8) 0.0702(11) 0.0779(11) 0.0206(9) -0.0007(7) 0.0129(7)
C15 0.0307(7) 0.0814(12) 0.0736(11) 0.0127(9) -0.0017(7) 0.0007(7)
C16 0.0389(7) 0.0632(9) 0.0587(9) 0.0074(7) 0.0009(6) -0.0096(7)
C17 0.0388(7) 0.0482(8) 0.0483(8) 0.0080(6) -0.0010(6) -0.0009(6)
C18 0.0318(6) 0.0473(7) 0.0386(6) 0.0063(5) 0.0024(5) 0.0014(5)
C19 0.0326(6) 0.0405(7) 0.0417(7) 0.0084(5) -0.0004(5) 0.0008(5)
C20 0.0411(7) 0.0332(6) 0.0417(7) 0.0019(5) -0.0007(5) 0.0021(5)
C21 0.0371(7) 0.0603(9) 0.0572(9) 0.0078(7) -0.0078(6) -0.0021(6)
C22 0.0475(8) 0.0533(8) 0.0549(9) 0.0025(7) -0.0142(7) 0.0045(7)
C23 0.0726(10) 0.0441(8) 0.0424(7) 0.0079(6) -0.0019(7) 0.0066(7)
C24 0.0759(11) 0.0591(9) 0.0404(8) -0.0044(7) -0.0058(7) 0.0022(8)
C25 0.0641(10) 0.0468(8) 0.0502(8) -0.0089(7) 0.0062(7) -0.0010(7)
C26 0.0712(11) 0.0532(9) 0.0671(11) -0.0009(8) 0.0014(8) 0.0059(8)
C27 0.126(2) 0.0526(12) 0.181(3) -0.0193(15) -0.045(2) 0.0102(13)
C28 0.0791(14) 0.0929(16) 0.1112(18) 0.0014(13) 0.0147(13) 0.0248(12)
C29 0.0938(17) 0.147(2) 0.0719(14) 0.0072(15) 0.0036(12) 0.0100(16)
O100 0.0996(12) 0.1550(17) 0.0707(10) -0.0328(10) 0.0325(9) -0.0737(12)

loop_
_atom_type_symbol
_atom_type_description
_atom_type_scat_dispersion_real
_atom_type_scat_dispersion_imag
_atom_type_scat_source
C C 0.0033 0.0016 'International Tables Vol C Tables 4.2.6.8 and 6.1.1.4'
H H 0.0000 0.0000 'International Tables Vol C Tables 4.2.6.8 and 6.1.1.4'
N N 0.0061 0.0033 'International Tables Vol C Tables 4.2.6.8 and 6.1.1.4'
O O 0.0106 0.0060 'International Tables Vol C Tables 4.2.6.8 and 6.1.1.4'
Cl Cl 0.1484 0.1585 'International Tables Vol C Tables 4.2.6.8 and 6.1.1.4'

loop_
_geom_angle_atom_site_label_1
_geom_angle_atom_site_label_2
_geom_angle_atom_site_label_3
_geom_angle
C25 O2 C26 122.45(14)
C20 N1 C21 108.24(12)
C20 N1 C19 129.05(11)
C21 N1 C19 122.61(11)
C20 N2 C22 108.87(12)
C20 N2 C23 125.85(13)
C22 N2 C23 125.24(12)
C25 N3 C24 123.64(16)
C25 N3 H1N 116.9(13)
C24 N3 H1N 119.4(13)
C6 C1 C2 119.72(16)
C6 C1 H1 120.1
C2 C1 H1 120.1
C1 C2 C3 120.07(17)
C1 C2 H2 120.0
C3 C2 H2 120.0
C2 C3 C4 121.14(16)
C2 C3 H3 119.4
C4 C3 H3 119.4
C5 C4 C3 118.11(14)
C5 C4 C19 123.59(13)
C3 C4 C19 118.30(12)
C4 C5 C6 120.56(16)
C4 C5 H5 119.7
C6 C5 H5 119.7
C1 C6 C5 120.38(16)
C1 C6 H6 119.8
C5 C6 H6 119.8
C8 C7 C12 120.49(15)
C8 C7 H7 119.8
C12 C7 H7 119.8
C9 C8 C7 120.52(15)
C9 C8 H8 119.7
C7 C8 H8 119.7
C8 C9 C10 119.77(16)
C8 C9 H9 120.1
C10 C9 H9 120.1
C11 C10 C9 119.95(16)
C11 C10 H10 120.0
C9 C10 H10 120.0
C10 C11 C12 121.15(14)
C10 C11 H11 119.4
C12 C11 H11 119.4
C7 C12 C11 118.09(13)
C7 C12 C19 124.28(13)
C11 C12 C19 117.47(12)
C18 C13 C14 120.08(14)
C18 C13 H13 120.0
C14 C13 H13 120.0
C15 C14 C13 120.36(15)
C15 C14 H14 119.8
C13 C14 H14 119.8
C14 C15 C16 120.20(14)
C14 C15 H15 119.9
C16 C15 H15 119.9
C15 C16 C17 119.58(15)
C15 C16 H16 120.2
C17 C16 H16 120.2
C16 C17 C18 121.11(13)
C16 C17 H17 119.4
C18 C17 H17 119.4
C13 C18 C17 118.61(12)
C13 C18 C19 121.67(12)
C17 C18 C19 119.11(11)
N1 C19 C12 109.38(10)
N1 C19 C18 110.43(10)
C12 C19 C18 105.63(10)
N1 C19 C4 104.19(10)
C12 C19 C4 115.17(11)
C18 C19 C4 112.07(10)
N1 C20 N2 108.20(12)
N1 C20 H20 125.9
N2 C20 H20 125.9
C22 C21 N1 107.37(14)
C22 C21 H21 131.1(11)
N1 C21 H21 121.4(11)
C21 C22 N2 107.30(13)
C21 C22 H22 131.3(12)
N2 C22 H22 121.4(12)
N2 C23 C24 112.84(13)
N2 C23 H23A 109.0
C24 C23 H23A 109.0
N2 C23 H23B 109.0
C24 C23 H23B 109.0
H23A C23 H23B 107.8
N3 C24 C23 114.18(13)
N3 C24 H24A 108.7
C23 C24 H24A 108.7
N3 C24 H24B 108.7
C23 C24 H24B 108.7
H24A C24 H24B 107.6
O1 C25 N3 124.62(17)
O1 C25 O2 126.56(16)
N3 C25 O2 108.83(15)
O2 C26 C27 110.27(17)
O2 C26 C29 109.14(17)
C27 C26 C29 113.2(2)
O2 C26 C28 102.21(16)
C27 C26 C28 111.1(2)
C29 C26 C28 110.35(19)
C26 C27 H27A 109.5
C26 C27 H27B 109.5
H27A C27 H27B 109.5
C26 C27 H27C 109.5
H27A C27 H27C 109.5
H27B C27 H27C 109.5
C26 C28 H28A 109.5
C26 C28 H28B 109.5
H28A C28 H28B 109.5
C26 C28 H28C 109.5
H28A C28 H28C 109.5
H28B C28 H28C 109.5
C26 C29 H29A 109.5
C26 C29 H29B 109.5
H29A C29 H29B 109.5
C26 C29 H29C 109.5
H29A C29 H29C 109.5
H29B C29 H29C 109.5
H101 O100 H102 108(2)

loop_
_geom_bond_atom_site_label_1
_geom_bond_atom_site_label_2
_geom_bond_distance
O1 C25 1.211(2)
O2 C25 1.344(2)
O2 C26 1.455(2)
N1 C20 1.3293(17)
N1 C21 1.3885(17)
N1 C19 1.5027(16)
N2 C20 1.3313(17)
N2 C22 1.376(2)
N2 C23 1.4678(19)
N3 C25 1.343(2)
N3 C24 1.435(2)
N3 H1N 0.88(2)
C1 C6 1.368(3)
C1 C2 1.379(3)
C1 H1 0.9300
C2 C3 1.380(2)
C2 H2 0.9300
C3 C4 1.394(2)
C3 H3 0.9300
C4 C5 1.381(2)
C4 C19 1.5462(18)
C5 C6 1.397(2)
C5 H5 0.9300
C6 H6 0.9300
C7 C8 1.387(2)
C7 C12 1.3887(19)
C7 H7 0.9300
C8 C9 1.371(3)
C8 H8 0.9300
C9 C10 1.382(3)
C9 H9 0.9300
C10 C11 1.376(2)
C10 H10 0.9300
C11 C12 1.395(2)
C11 H11 0.9300
C12 C19 1.5370(19)
C13 C18 1.3876(19)
C13 C14 1.391(2)
C13 H13 0.9300
C14 C15 1.374(2)
C14 H14 0.9300
C15 C16 1.378(2)
C15 H15 0.9300
C16 C17 1.3813(19)
C16 H16 0.9300
C17 C18 1.3921(19)
C17 H17 0.9300
C18 C19 1.5419(17)
C20 H20 0.9300
C21 C22 1.331(2)
C21 H21 0.943(19)
C22 H22 0.911(19)
C23 C24 1.513(2)
C23 H23A 0.9700
C23 H23B 0.9700
C24 H24A 0.9700
C24 H24B 0.9700
C26 C27 1.507(3)
C26 C29 1.507(3)
C26 C28 1.514(3)
C27 H27A 0.9600
C27 H27B 0.9600
C27 H27C 0.9600
C28 H28A 0.9600
C28 H28B 0.9600
C28 H28C 0.9600
C29 H29A 0.9600
C29 H29B 0.9600
C29 H29C 0.9600
O100 H101 0.79(3)
O100 H102 0.85(3)

loop_
_geom_hbond_atom_site_label_D
_geom_hbond_atom_site_label_H
_geom_hbond_atom_site_label_A
_geom_hbond_distance_DH
_geom_hbond_distance_HA
_geom_hbond_distance_DA
_geom_hbond_angle_DHA
_geom_hbond_site_symmetry_A
O100 H102 Cl1 0.85(3) 2.38(3) 3.2319(18) 179(3) 4_566
O100 H101 Cl1 0.79(3) 2.41(3) 3.1817(19) 168(2) 2_545
N3 H1N Cl1 0.88(2) 2.41(2) 3.2621(17) 162.8(18) 4_566

loop_
_geom_torsion_atom_site_label_1
_geom_torsion_atom_site_label_2
_geom_torsion_atom_site_label_3
_geom_torsion_atom_site_label_4
_geom_torsion
C6 C1 C2 C3 -0.8(3)
C1 C2 C3 C4 -0.6(3)
C2 C3 C4 C5 1.6(2)
C2 C3 C4 C19 -178.12(14)
C3 C4 C5 C6 -1.3(2)
C19 C4 C5 C6 178.46(13)
C2 C1 C6 C5 1.1(3)
C4 C5 C6 C1 -0.1(2)
C12 C7 C8 C9 0.1(2)
C7 C8 C9 C10 -0.8(3)
C8 C9 C10 C11 0.0(3)
C9 C10 C11 C12 1.4(2)
C8 C7 C12 C11 1.2(2)
C8 C7 C12 C19 176.66(13)
C10 C11 C12 C7 -2.0(2)
C10 C11 C12 C19 -177.74(13)
C18 C13 C14 C15 1.6(3)
C13 C14 C15 C16 -0.4(3)
C14 C15 C16 C17 -1.7(3)
C15 C16 C17 C18 2.7(2)
C14 C13 C18 C17 -0.6(2)
C14 C13 C18 C19 170.40(14)
C16 C17 C18 C13 -1.5(2)
C16 C17 C18 C19 -172.77(13)
C20 N1 C19 C12 -114.26(14)
C21 N1 C19 C12 69.69(16)
C20 N1 C19 C18 1.58(18)
C21 N1 C19 C18 -174.47(13)
C20 N1 C19 C4 122.10(14)
C21 N1 C19 C4 -53.95(16)
C7 C12 C19 N1 -1.28(17)
C11 C12 C19 N1 174.16(11)
C7 C12 C19 C18 -120.14(13)
C11 C12 C19 C18 55.30(15)
C7 C12 C19 C4 115.63(14)
C11 C12 C19 C4 -68.93(15)
C13 C18 C19 N1 126.46(13)
C17 C18 C19 N1 -62.60(16)
C13 C18 C19 C12 -115.38(14)
C17 C18 C19 C12 55.57(15)
C13 C18 C19 C4 10.78(18)
C17 C18 C19 C4 -178.28(12)
C5 C4 C19 N1 130.37(13)
C3 C4 C19 N1 -49.92(15)
C5 C4 C19 C12 10.56(18)
C3 C4 C19 C12 -169.72(12)
C5 C4 C19 C18 -110.22(14)
C3 C4 C19 C18 69.50(16)
C21 N1 C20 N2 -1.32(15)
C19 N1 C20 N2 -177.82(12)
C22 N2 C20 N1 1.27(15)
C23 N2 C20 N1 179.04(12)
C20 N1 C21 C22 0.88(17)
C19 N1 C21 C22 177.64(13)
N1 C21 C22 N2 -0.09(18)
C20 N2 C22 C21 -0.72(17)
C23 N2 C22 C21 -178.50(14)
C20 N2 C23 C24 -87.65(18)
C22 N2 C23 C24 89.76(18)
C25 N3 C24 C23 -97.83(19)
N2 C23 C24 N3 77.09(19)
C24 N3 C25 O1 6.4(3)
C24 N3 C25 O2 -173.65(14)
C26 O2 C25 O1 2.4(3)
C26 O2 C25 N3 -177.59(15)
C25 O2 C26 C27 -58.7(2)
C25 O2 C26 C29 66.2(2)
C25 O2 C26 C28 -176.95(16)
